data_1524294
loop_
_publ_author_name
'Dzyana, D.I.'
'Markiv, V.Ya.'
'Gladyshevskii, E.I.'

_publ_section_title
;
 Crystal structure of the compound Eu Ga2
;
_journal_name_full 'Dopovidi Akademii Nauk Ukrains'koi RSR'
_journal_page_first 1177
_journal_page_last 1179
_journal_volume 1964
_journal_year 1964
_chemical_formula_sum 'Eu Ga2'
_space_group_IT_number 191
_symmetry_space_group_name_Hall '-P 6 2'
_symmetry_space_group_name_H-M 'P 6/m m m'
_cell_angle_alpha 90
_cell_angle_beta 90
_cell_angle_gamma 120
_cell_formula_units_Z 1
_cell_length_a 4.345
_cell_length_b 4.345
_cell_length_c 4.52
_cell_volume 73.901
_citation_journal_id_ASTM DUKRA4
_cod_data_source_file Dzyana_DUKRA4_1964_1845.cif
_cod_data_source_block Eu1Ga2
_cod_original_cell_volume 73.9007
_cod_original_formula_sum 'Eu1 Ga2'
_cod_database_code 1524294

loop_
_symmetry_equiv_pos_as_xyz
x,y,z
x-y,x,z
-y,x-y,z
-x,-y,z
-x+y,-x,z
y,-x+y,z
-y,-x,-z
x-y,-y,-z
x,x-y,-z
y,x,-z
-x+y,y,-z
-x,-x+y,-z
-x,-y,-z
-x+y,-x,-z
y,-x+y,-z
x,y,-z
x-y,x,-z
-y,x-y,-z
y,x,z
-x+y,y,z
-x,-x+y,z
-y,-x,z
x-y,-y,z
x,x-y,z

loop_
_atom_site_label
_atom_site_type_symbol
_atom_site_fract_x
_atom_site_fract_y
_atom_site_fract_z
_atom_site_occupancy
_atom_site_U_iso_or_equiv
Ga1 Ga 0.3333 0.6667 0.5 1 0.0
Eu1 Eu 0 0 0 1 0.0
